data_4508497
loop_
_publ_author_name
'Qin, Ling'
'Zhang, Mingdao'
'Yang, Qingxiang'
'Li, Yizhi'
'Zheng, Hegen'

_publ_section_title
;
 Three 2D/2D \\rightarrow 2D or 3D Coordination Polymers: Parallel
 Stacked, Interpenetration, and Polycatenated
;
_journal_issue 11
_journal_name_full 'Crystal Growth &amp; Design'
_journal_page_first 5045
_journal_paper_doi 10.1021/cg401207s
_journal_volume 13
_journal_year 2013
_chemical_formula_moiety 'C42 H28 N3 O6 S Zn'
_chemical_formula_sum 'C42 H28 N3 O6 S Zn'
_chemical_formula_weight 768.10
_chemical_name_systematic
; 
 ? 
;
_space_group_IT_number 2
_symmetry_cell_setting triclinic
_symmetry_space_group_name_Hall '-P 1'
_symmetry_space_group_name_H-M 'P -1'
_atom_sites_solution_hydrogens geom
_atom_sites_solution_primary direct
_atom_sites_solution_secondary difmap
_audit_creation_method SHELXL-97
_cell_angle_alpha 105.578(2)
_cell_angle_beta 105.825(2)
_cell_angle_gamma 92.342(2)
_cell_formula_units_Z 2
_cell_length_a 11.4023(10)
_cell_length_b 13.7749(13)
_cell_length_c 15.7837(14)
_cell_measurement_reflns_used 4411
_cell_measurement_temperature 296(2)
_cell_measurement_theta_max 25.907
_cell_measurement_theta_min 2.407
_cell_volume 2280.0(4)
_computing_cell_refinement 'Bruker SMART'
_computing_data_collection 'Bruker SMART'
_computing_data_reduction 'Bruker SAINT'
_computing_molecular_graphics 'Bruker SHELXTL'
_computing_publication_material 'Bruker SHELXTL'
_computing_structure_refinement 'SHELXL-97 (Sheldrick, 1997)'
_computing_structure_solution 'SHELXS-97 (Sheldrick, 1990)'
_diffrn_ambient_temperature 296(2)
_diffrn_measured_fraction_theta_full 0.995
_diffrn_measured_fraction_theta_max 0.995
_diffrn_measurement_device_type 'CCD area detector'
_diffrn_measurement_method 'phi and omega scans'
_diffrn_radiation_monochromator graphite
_diffrn_radiation_source 'fine-focus sealed tube'
_diffrn_radiation_type MoK\a
_diffrn_radiation_wavelength 0.71073
_diffrn_reflns_av_R_equivalents 0.0921
_diffrn_reflns_av_sigmaI/netI 0.0845
_diffrn_reflns_limit_h_max 13
_diffrn_reflns_limit_h_min -13
_diffrn_reflns_limit_k_max 9
_diffrn_reflns_limit_k_min -16
_diffrn_reflns_limit_l_max 18
_diffrn_reflns_limit_l_min -16
_diffrn_reflns_number 12872
_diffrn_reflns_theta_full 25.00
_diffrn_reflns_theta_max 25.00
_diffrn_reflns_theta_min 1.55
_exptl_absorpt_coefficient_mu 0.627
_exptl_absorpt_correction_T_max 0.8955
_exptl_absorpt_correction_T_min 0.8342
_exptl_absorpt_correction_type multi-scan
_exptl_absorpt_process_details sadabs
_exptl_crystal_density_diffrn 1.119
_exptl_crystal_density_method 'not measured'
_exptl_crystal_F_000 790
_exptl_crystal_size_max 0.30
_exptl_crystal_size_mid 0.24
_exptl_crystal_size_min 0.18
_platon_squeeze_details
;
;
_refine_diff_density_max 0.681
_refine_diff_density_min -0.497
_refine_diff_density_rms 0.070
_refine_ls_extinction_method none
_refine_ls_goodness_of_fit_ref 0.985
_refine_ls_hydrogen_treatment constr
_refine_ls_matrix_type full
_refine_ls_number_parameters 466
_refine_ls_number_reflns 7979
_refine_ls_number_restraints 2
_refine_ls_restrained_S_all 0.988
_refine_ls_R_factor_all 0.0682
_refine_ls_R_factor_gt 0.0542
_refine_ls_shift/su_max 0.016
_refine_ls_shift/su_mean 0.001
_refine_ls_structure_factor_coef Fsqd
_refine_ls_weighting_details 'calc w=1/[\s^2^(Fo^2^)+(0.0782P)^2^+0.0000P] where P=(Fo^2^+2Fc^2^)/3'
_refine_ls_weighting_scheme calc
_refine_ls_wR_factor_gt 0.1436
_refine_ls_wR_factor_ref 0.1495
_reflns_number_gt 5773
_reflns_number_total 7979
_reflns_threshold_expression >2sigma(I)
_cod_data_source_file cg401207s_si_002.cif
_cod_data_source_block 2
_cod_depositor_comments
;
The following automatic conversions were performed:

'_symmetry_cell_setting' value 'Triclinic' changed to 'triclinic'
according to /home/saulius/struct/CIF-dictionaries/cif_core.dic
dictionary named 'cif_core.dic' version 2.4.2 from 2011-04-26.

Automatic conversion script
Id: cif_fix_values 1891 2012-01-12 08:04:46Z andrius 

The following automatic conversions were performed:

'_refine_ls_hydrogen_treatment' value 'constra' was replaced with the
value 'constr' as specified in the replacement file
'src/cod-tools/trunk/data/replacement-values/replacement_values.lst'.

Automatic conversion script
Id: cif_fix_values 5376 2017-05-30 11:51:03Z andrius 
;
_cod_original_sg_symbol_Hall ' -P1'
_cod_original_sg_symbol_H-M P-1
_cod_database_code 4508497

loop_
_symmetry_equiv_pos_as_xyz
'x, y, z'
'-x, -y, -z'

loop_
_atom_site_label
_atom_site_type_symbol
_atom_site_fract_x
_atom_site_fract_y
_atom_site_fract_z
_atom_site_U_iso_or_equiv
_atom_site_adp_type
_atom_site_occupancy
_atom_site_symmetry_multiplicity
_atom_site_calc_flag
_atom_site_refinement_flags
C1 C 0.2541(4) 0.4952(3) 0.4706(3) 0.0807(13) Uani 1 1 d .
H1 H 0.3086 0.4611 0.5041 0.097 Uiso 1 1 calc R
C2 C 0.1937(4) 0.5654(3) 0.5171(3) 0.0782(13) Uani 1 1 d .
H2 H 0.2074 0.5770 0.5800 0.094 Uiso 1 1 calc R
C3 C 0.1137(3) 0.6181(3) 0.4708(2) 0.0527(8) Uani 1 1 d .
C4 C 0.0973(3) 0.5946(3) 0.3776(2) 0.0654(10) Uani 1 1 d .
H4 H 0.0436 0.6281 0.3428 0.078 Uiso 1 1 calc R
C5 C 0.1585(3) 0.5229(3) 0.3356(2) 0.0612(10) Uani 1 1 d .
H5 H 0.1433 0.5079 0.2722 0.073 Uiso 1 1 calc R
C6 C 0.0491(3) 0.6964(3) 0.5185(2) 0.0496(8) Uani 1 1 d .
C7 C 0.0009(4) 0.6819(3) 0.5869(2) 0.0605(9) Uani 1 1 d .
H7 H 0.0100 0.6220 0.6032 0.073 Uiso 1 1 calc R
C8 C -0.0596(3) 0.7534(3) 0.6306(2) 0.0560(9) Uani 1 1 d .
H8 H -0.0922 0.7412 0.6753 0.067 Uiso 1 1 calc R
C9 C -0.0723(3) 0.8438(2) 0.6086(2) 0.0430(7) Uani 1 1 d .
C10 C -0.0237(3) 0.8603(3) 0.5414(2) 0.0506(8) Uani 1 1 d .
H10 H -0.0303 0.9213 0.5267 0.061 Uiso 1 1 calc R
C11 C 0.0343(3) 0.7867(3) 0.4963(2) 0.0522(8) Uani 1 1 d .
H11 H 0.0642 0.7979 0.4501 0.063 Uiso 1 1 calc R
C12 C -0.2029(3) 0.9818(2) 0.6132(2) 0.0422(7) Uani 1 1 d .
C13 C -0.2052(3) 1.0831(3) 0.6584(2) 0.0512(8) Uani 1 1 d .
H13 H -0.1582 1.1105 0.7194 0.061 Uiso 1 1 calc R
C14 C -0.2765(3) 1.1432(3) 0.6137(2) 0.0506(8) Uani 1 1 d .
H14 H -0.2768 1.2106 0.6454 0.061 Uiso 1 1 calc R
C15 C -0.3476(3) 1.1055(2) 0.5228(2) 0.0417(7) Uani 1 1 d .
C16 C -0.3446(3) 1.0041(3) 0.4783(2) 0.0513(8) Uani 1 1 d .
H16 H -0.3909 0.9768 0.4170 0.062 Uiso 1 1 calc R
C17 C -0.2752(3) 0.9434(3) 0.5224(2) 0.0514(8) Uani 1 1 d .
H17 H -0.2765 0.8755 0.4911 0.062 Uiso 1 1 calc R
C18 C -0.4211(3) 1.1707(2) 0.4750(2) 0.0434(7) Uani 1 1 d .
C19 C -0.4427(4) 1.2648(3) 0.5210(3) 0.0837(14) Uani 1 1 d .
H19 H -0.4111 1.2884 0.5847 0.100 Uiso 1 1 calc R
C20 C -0.5100(4) 1.3243(3) 0.4744(3) 0.0829(14) Uani 1 1 d .
H20 H -0.5189 1.3885 0.5086 0.099 Uiso 1 1 calc R
C21 C -0.5414(5) 1.2085(3) 0.3412(3) 0.0957(16) Uani 1 1 d .
H21 H -0.5763 1.1866 0.2777 0.115 Uiso 1 1 calc R
C22 C -0.4717(5) 1.1450(3) 0.3814(3) 0.097 Uani 1 1 d .
H22 H -0.4585 1.0838 0.3446 0.116 Uiso 1 1 calc R
C23 C -0.0928(3) 0.9424(2) 0.7555(2) 0.0447(7) Uani 1 1 d .
C24 C 0.0262(3) 0.9399(2) 0.8035(2) 0.0476(8) Uani 1 1 d .
H24 H 0.0839 0.9238 0.7718 0.057 Uiso 1 1 calc R
C25 C 0.0621(3) 0.9611(3) 0.8981(2) 0.0490(8) Uani 1 1 d .
H25 H 0.1434 0.9577 0.9287 0.059 Uiso 1 1 calc R
C26 C -0.0200(3) 0.9871(2) 0.9486(2) 0.0425(7) Uani 1 1 d .
C27 C -0.1390(3) 0.9895(3) 0.8996(2) 0.0592(9) Uani 1 1 d .
H27 H -0.1961 1.0076 0.9315 0.071 Uiso 1 1 calc R
C28 C -0.1771(3) 0.9662(3) 0.8049(2) 0.0583(9) Uani 1 1 d .
H28 H -0.2591 0.9665 0.7740 0.070 Uiso 1 1 calc R
C29 C 0.1979(4) 0.2962(3) 0.1329(3) 0.0635(10) Uani 1 1 d .
C30 C 0.1970(3) 0.2455(3) 0.0350(2) 0.0542(8) Uani 1 1 d .
C31 C 0.1070(3) 0.2584(3) -0.0377(2) 0.0653(10) Uani 1 1 d .
H31 H 0.0420 0.2935 -0.0270 0.078 Uiso 1 1 calc R
C32 C 0.1125(4) 0.2196(3) -0.1267(2) 0.0651(10) Uani 1 1 d .
H32 H 0.0522 0.2296 -0.1757 0.078 Uiso 1 1 calc R
C33 C 0.2064(3) 0.1668(3) -0.1425(2) 0.0522(8) Uani 1 1 d .
C34 C 0.2962(4) 0.1494(3) -0.0712(2) 0.0626(9) Uani 1 1 d .
H34 H 0.3589 0.1116 -0.0825 0.075 Uiso 1 1 calc R
C35 C 0.2900(4) 0.1902(3) 0.0179(2) 0.0626(10) Uani 1 1 d .
H35 H 0.3500 0.1800 0.0669 0.075 Uiso 1 1 calc R
C36 C 0.3104(4) 0.2187(3) -0.2658(2) 0.0601(9) Uani 1 1 d .
C37 C 0.2570(4) 0.2875(3) -0.3070(3) 0.0778(12) Uani 1 1 d .
H37 H 0.1722 0.2829 -0.3307 0.093 Uiso 1 1 calc R
C38 C 0.3364(5) 0.3671(4) -0.3123(3) 0.0838(12) Uani 1 1 d U
H38 H 0.3038 0.4148 -0.3412 0.101 Uiso 1 1 calc R
C39 C 0.4608(4) 0.3729(3) -0.2747(3) 0.0750(12) Uani 1 1 d U
C40 C 0.5085(4) 0.3042(4) -0.2338(3) 0.0902(14) Uani 1 1 d .
H40 H 0.5929 0.3101 -0.2071 0.108 Uiso 1 1 calc R
C41 C 0.4338(4) 0.2249(4) -0.2309(3) 0.0832(13) Uani 1 1 d .
H41 H 0.4681 0.1756 -0.2051 0.100 Uiso 1 1 calc R
C42 C 0.5492(5) 0.4593(4) -0.2795(3) 0.0786(12) Uani 1 1 d U
O1 O 0.2944(3) 0.2920(2) 0.19388(17) 0.0753(8) Uani 1 1 d .
O2 O 0.1124(3) 0.3410(3) 0.1484(2) 0.1057(11) Uani 1 1 d .
O3 O 0.0964(3) 0.1116(2) -0.31926(16) 0.0822(9) Uani 1 1 d .
O4 O 0.2821(3) 0.0327(2) -0.2611(2) 0.0886(9) Uani 1 1 d .
O5 O 0.5057(3) 0.5088(2) -0.3299(2) 0.075 Uani 1 1 d .
O6 O 0.6567(3) 0.4687(3) -0.2347(3) 0.1102(12) Uani 1 1 d .
N1 N -0.1289(2) 0.9196(2) 0.65814(17) 0.0471(6) Uani 1 1 d .
N2 N 0.2390(3) 0.4733(2) 0.38054(19) 0.0520(7) Uani 1 1 d .
N3 N -0.5626(2) 1.2983(2) 0.38608(17) 0.0447(6) Uani 1 1 d .
S1 S 0.21600(10) 0.11910(8) -0.25612(6) 0.0653(3) Uani 1 1 d .
Zn1 Zn 0.34795(3) 0.39021(3) 0.31315(2) 0.04434(14) Uani 1 1 d .

loop_
_atom_site_aniso_label
_atom_site_aniso_U_11
_atom_site_aniso_U_22
_atom_site_aniso_U_33
_atom_site_aniso_U_23
_atom_site_aniso_U_13
_atom_site_aniso_U_12
C1 0.110(3) 0.100(3) 0.057(2) 0.042(2) 0.039(2) 0.068(3)
C2 0.112(3) 0.098(3) 0.047(2) 0.036(2) 0.037(2) 0.059(3)
C3 0.063(2) 0.056(2) 0.0446(19) 0.0164(16) 0.0210(16) 0.0191(17)
C4 0.077(2) 0.081(3) 0.045(2) 0.0248(18) 0.0173(18) 0.040(2)
C5 0.072(2) 0.078(3) 0.0402(19) 0.0193(17) 0.0218(17) 0.033(2)
C6 0.0586(19) 0.056(2) 0.0393(17) 0.0171(15) 0.0173(15) 0.0176(16)
C7 0.091(3) 0.050(2) 0.060(2) 0.0292(17) 0.039(2) 0.0254(19)
C8 0.079(2) 0.050(2) 0.058(2) 0.0265(17) 0.0389(19) 0.0181(18)
C9 0.0524(18) 0.0485(19) 0.0333(16) 0.0156(13) 0.0158(14) 0.0168(15)
C10 0.068(2) 0.0493(19) 0.0452(19) 0.0244(15) 0.0226(16) 0.0184(16)
C11 0.065(2) 0.063(2) 0.0436(19) 0.0253(16) 0.0280(16) 0.0229(17)
C12 0.0510(18) 0.0478(19) 0.0351(16) 0.0181(14) 0.0174(14) 0.0141(14)
C13 0.065(2) 0.055(2) 0.0300(16) 0.0115(14) 0.0079(15) 0.0157(16)
C14 0.068(2) 0.0444(19) 0.0362(17) 0.0099(14) 0.0111(15) 0.0136(16)
C15 0.0499(17) 0.0471(18) 0.0327(16) 0.0169(13) 0.0135(13) 0.0125(14)
C16 0.061(2) 0.055(2) 0.0325(16) 0.0120(15) 0.0047(15) 0.0164(16)
C17 0.066(2) 0.0472(19) 0.0376(18) 0.0096(14) 0.0110(15) 0.0192(16)
C18 0.0500(17) 0.0470(19) 0.0365(17) 0.0162(14) 0.0135(14) 0.0100(14)
C19 0.115(3) 0.086(3) 0.036(2) 0.0086(19) 0.004(2) 0.054(3)
C20 0.119(3) 0.072(3) 0.046(2) 0.0080(19) 0.010(2) 0.054(3)
C21 0.157(4) 0.072(3) 0.038(2) 0.0139(19) -0.006(2) 0.046(3)
C22 0.156 0.073 0.038 0.012 -0.008 0.045
C23 0.0596(19) 0.0493(19) 0.0339(16) 0.0208(14) 0.0176(15) 0.0170(15)
C24 0.0555(19) 0.060(2) 0.0386(18) 0.0209(15) 0.0236(15) 0.0161(16)
C25 0.0503(18) 0.066(2) 0.0366(17) 0.0228(15) 0.0145(14) 0.0079(16)
C26 0.0534(18) 0.0509(18) 0.0320(16) 0.0225(13) 0.0153(14) 0.0147(15)
C27 0.062(2) 0.088(3) 0.0407(19) 0.0267(18) 0.0267(16) 0.0261(19)
C28 0.060(2) 0.086(3) 0.0385(19) 0.0274(17) 0.0191(16) 0.0269(19)
C29 0.079(3) 0.060(2) 0.045(2) 0.0106(17) 0.012(2) 0.004(2)
C30 0.066(2) 0.055(2) 0.0409(19) 0.0159(15) 0.0120(16) 0.0039(17)
C31 0.060(2) 0.084(3) 0.045(2) 0.0164(19) 0.0073(17) 0.015(2)
C32 0.070(2) 0.078(3) 0.040(2) 0.0204(18) 0.0018(18) 0.003(2)
C33 0.067(2) 0.054(2) 0.0365(18) 0.0159(15) 0.0158(16) -0.0013(17)
C34 0.076(2) 0.066(2) 0.047(2) 0.0158(17) 0.0194(18) 0.0168(19)
C35 0.072(2) 0.071(2) 0.044(2) 0.0256(18) 0.0076(18) 0.014(2)
C36 0.074(2) 0.064(2) 0.043(2) 0.0143(17) 0.0232(18) -0.0066(19)
C37 0.079(3) 0.083(3) 0.068(3) 0.034(2) 0.008(2) -0.005(2)
C38 0.112(3) 0.085(3) 0.069(3) 0.043(2) 0.028(2) 0.015(3)
C39 0.085(3) 0.090(3) 0.047(2) 0.010(2) 0.027(2) -0.018(2)
C40 0.079(3) 0.115(4) 0.087(3) 0.051(3) 0.023(3) -0.003(3)
C41 0.073(3) 0.094(3) 0.091(3) 0.044(3) 0.023(2) 0.005(2)
C42 0.094(3) 0.085(3) 0.055(2) 0.020(2) 0.022(2) 0.009(2)
O1 0.115(2) 0.0668(17) 0.0337(13) 0.0133(11) 0.0043(14) 0.0226(15)
O2 0.091(2) 0.140(3) 0.0606(19) -0.0118(18) 0.0194(16) 0.025(2)
O3 0.0859(18) 0.107(2) 0.0380(14) 0.0148(14) 0.0060(13) -0.0330(16)
O4 0.144(3) 0.0629(18) 0.078(2) 0.0222(15) 0.0625(19) 0.0164(18)
O5 0.092 0.067 0.068 0.019 0.030 -0.010
O6 0.092(2) 0.128(3) 0.109(3) 0.044(2) 0.023(2) -0.017(2)
N1 0.0643(17) 0.0536(16) 0.0320(14) 0.0196(12) 0.0187(12) 0.0233(13)
N2 0.0659(17) 0.0576(17) 0.0421(16) 0.0228(13) 0.0210(13) 0.0217(14)
N3 0.0547(15) 0.0466(16) 0.0331(14) 0.0129(11) 0.0115(12) 0.0111(12)
S1 0.0887(7) 0.0653(6) 0.0413(5) 0.0134(4) 0.0230(5) -0.0115(5)
Zn1 0.0527(2) 0.0470(2) 0.0366(2) 0.01538(16) 0.01437(16) 0.01280(16)

loop_
_atom_type_symbol
_atom_type_description
_atom_type_scat_dispersion_real
_atom_type_scat_dispersion_imag
_atom_type_scat_source
C C 0.0033 0.0016 'International Tables Vol C Tables 4.2.6.8 and 6.1.1.4'
H H 0.0000 0.0000 'International Tables Vol C Tables 4.2.6.8 and 6.1.1.4'
N N 0.0061 0.0033 'International Tables Vol C Tables 4.2.6.8 and 6.1.1.4'
O O 0.0106 0.0060 'International Tables Vol C Tables 4.2.6.8 and 6.1.1.4'
S S 0.1246 0.1234 'International Tables Vol C Tables 4.2.6.8 and 6.1.1.4'
Zn Zn 0.2839 1.4301 'International Tables Vol C Tables 4.2.6.8 and 6.1.1.4'

loop_
_geom_angle_atom_site_label_1
_geom_angle_atom_site_label_2
_geom_angle_atom_site_label_3
_geom_angle
_geom_angle_site_symmetry_1
_geom_angle_site_symmetry_3
N2 C1 C2 123.8(3) . .
N2 C1 H1 118.1 . .
C2 C1 H1 118.1 . .
C3 C2 C1 120.1(4) . .
C3 C2 H2 119.9 . .
C1 C2 H2 119.9 . .
C2 C3 C4 115.9(3) . .
C2 C3 C6 121.9(3) . .
C4 C3 C6 122.2(3) . .
C5 C4 C3 121.0(3) . .
C5 C4 H4 119.5 . .
C3 C4 H4 119.5 . .
N2 C5 C4 123.4(3) . .
N2 C5 H5 118.3 . .
C4 C5 H5 118.3 . .
C11 C6 C7 117.5(3) . .
C11 C6 C3 121.0(3) . .
C7 C6 C3 121.5(3) . .
C8 C7 C6 121.8(3) . .
C8 C7 H7 119.1 . .
C6 C7 H7 119.1 . .
C7 C8 C9 120.1(3) . .
C7 C8 H8 119.9 . .
C9 C8 H8 119.9 . .
C8 C9 C10 119.1(3) . .
C8 C9 N1 119.5(3) . .
C10 C9 N1 121.3(3) . .
C11 C10 C9 120.2(3) . .
C11 C10 H10 119.9 . .
C9 C10 H10 119.9 . .
C10 C11 C6 121.3(3) . .
C10 C11 H11 119.3 . .
C6 C11 H11 119.3 . .
C17 C12 C13 117.9(3) . .
C17 C12 N1 120.9(3) . .
C13 C12 N1 121.2(3) . .
C14 C13 C12 120.7(3) . .
C14 C13 H13 119.6 . .
C12 C13 H13 119.6 . .
C13 C14 C15 121.6(3) . .
C13 C14 H14 119.2 . .
C15 C14 H14 119.2 . .
C14 C15 C16 117.2(3) . .
C14 C15 C18 121.2(3) . .
C16 C15 C18 121.6(3) . .
C17 C16 C15 121.7(3) . .
C17 C16 H16 119.2 . .
C15 C16 H16 119.2 . .
C16 C17 C12 120.9(3) . .
C16 C17 H17 119.5 . .
C12 C17 H17 119.5 . .
C22 C18 C19 114.0(3) . .
C22 C18 C15 123.7(3) . .
C19 C18 C15 122.3(3) . .
C20 C19 C18 120.9(4) . .
C20 C19 H19 119.5 . .
C18 C19 H19 119.5 . .
N3 C20 C19 125.2(4) . .
N3 C20 H20 117.4 . .
C19 C20 H20 117.4 . .
N3 C21 C22 124.8(4) . .
N3 C21 H21 117.6 . .
C22 C21 H21 117.6 . .
C18 C22 C21 120.8(4) . .
C18 C22 H22 119.6 . .
C21 C22 H22 119.6 . .
C24 C23 C28 118.0(3) . .
C24 C23 N1 120.7(3) . .
C28 C23 N1 121.3(3) . .
C23 C24 C25 121.2(3) . .
C23 C24 H24 119.4 . .
C25 C24 H24 119.4 . .
C24 C25 C26 121.6(3) . .
C24 C25 H25 119.2 . .
C26 C25 H25 119.2 . .
C27 C26 C25 116.6(3) . .
C27 C26 C26 121.9(3) . 2_577
C25 C26 C26 121.5(3) . 2_577
C26 C27 C28 122.6(3) . .
C26 C27 H27 118.7 . .
C28 C27 H27 118.7 . .
C27 C28 C23 120.0(3) . .
C27 C28 H28 120.0 . .
C23 C28 H28 120.0 . .
O2 C29 O1 124.7(4) . .
O2 C29 C30 120.4(4) . .
O1 C29 C30 114.9(4) . .
C31 C30 C35 119.2(3) . .
C31 C30 C29 120.5(3) . .
C35 C30 C29 120.3(3) . .
C30 C31 C32 120.3(4) . .
C30 C31 H31 119.9 . .
C32 C31 H31 119.9 . .
C33 C32 C31 119.9(3) . .
C33 C32 H32 120.1 . .
C31 C32 H32 120.1 . .
C32 C33 C34 121.3(3) . .
C32 C33 S1 120.2(3) . .
C34 C33 S1 118.6(3) . .
C33 C34 C35 118.0(4) . .
C33 C34 H34 121.0 . .
C35 C34 H34 121.0 . .
C30 C35 C34 121.3(3) . .
C30 C35 H35 119.3 . .
C34 C35 H35 119.3 . .
C41 C36 C37 121.7(4) . .
C41 C36 S1 119.0(3) . .
C37 C36 S1 119.3(3) . .
C36 C37 C38 117.4(4) . .
C36 C37 H37 121.3 . .
C38 C37 H37 121.3 . .
C39 C38 C37 119.6(4) . .
C39 C38 H38 120.2 . .
C37 C38 H38 120.2 . .
C40 C39 C38 120.6(4) . .
C40 C39 C42 118.9(4) . .
C38 C39 C42 120.5(4) . .
C39 C40 C41 120.6(4) . .
C39 C40 H40 119.7 . .
C41 C40 H40 119.7 . .
C36 C41 C40 120.0(4) . .
C36 C41 H41 120.0 . .
C40 C41 H41 120.0 . .
O5 C42 O6 125.6(5) . .
O5 C42 C39 116.8(4) . .
O6 C42 C39 117.6(4) . .
O5 C42 Zn1 50.3(2) . 2_665
O6 C42 Zn1 75.3(3) . 2_665
C39 C42 Zn1 167.1(3) . 2_665
C29 O1 Zn1 122.4(3) . .
C42 O5 Zn1 102.7(3) . 2_665
C12 N1 C23 120.9(2) . .
C12 N1 C9 120.4(2) . .
C23 N1 C9 117.9(2) . .
C5 N2 C1 115.7(3) . .
C5 N2 Zn1 118.4(2) . .
C1 N2 Zn1 125.0(2) . .
C20 N3 C21 114.2(3) . .
C20 N3 Zn1 125.9(2) . 1_465
C21 N3 Zn1 119.3(2) . 1_465
O4 S1 O3 120.26(19) . .
O4 S1 C33 108.75(17) . .
O3 S1 C33 108.52(17) . .
O4 S1 C36 107.58(19) . .
O3 S1 C36 107.83(18) . .
C33 S1 C36 102.46(16) . .
O1 Zn1 O5 113.64(12) . 2_665
O1 Zn1 N2 126.44(12) . .
O5 Zn1 N2 105.04(11) 2_665 .
O1 Zn1 N3 98.17(10) . 1_645
O5 Zn1 N3 99.12(12) 2_665 1_645
N2 Zn1 N3 111.00(10) . 1_645
O1 Zn1 C42 102.04(13) . 2_665
O5 Zn1 C42 26.98(13) 2_665 2_665
N2 Zn1 C42 95.94(13) . 2_665
N3 Zn1 C42 125.80(14) 1_645 2_665

loop_
_geom_bond_atom_site_label_1
_geom_bond_atom_site_label_2
_geom_bond_distance
_geom_bond_site_symmetry_2
C1 N2 1.332(5) .
C1 C2 1.376(5) .
C1 H1 0.9300 .
C2 C3 1.368(5) .
C2 H2 0.9300 .
C3 C4 1.375(5) .
C3 C6 1.484(4) .
C4 C5 1.365(5) .
C4 H4 0.9300 .
C5 N2 1.330(4) .
C5 H5 0.9300 .
C6 C11 1.385(5) .
C6 C7 1.391(5) .
C7 C8 1.368(5) .
C7 H7 0.9300 .
C8 C9 1.384(4) .
C8 H8 0.9300 .
C9 C10 1.387(4) .
C9 N1 1.418(4) .
C10 C11 1.377(4) .
C10 H10 0.9300 .
C11 H11 0.9300 .
C12 C17 1.388(4) .
C12 C13 1.391(4) .
C12 N1 1.417(4) .
C13 C14 1.378(4) .
C13 H13 0.9300 .
C14 C15 1.385(4) .
C14 H14 0.9300 .
C15 C16 1.392(4) .
C15 C18 1.469(4) .
C16 C17 1.370(4) .
C16 H16 0.9300 .
C17 H17 0.9300 .
C18 C22 1.371(5) .
C18 C19 1.373(5) .
C19 C20 1.367(5) .
C19 H19 0.9300 .
C20 N3 1.300(5) .
C20 H20 0.9300 .
C21 N3 1.318(5) .
C21 C22 1.369(6) .
C21 H21 0.9300 .
C22 H22 0.9300 .
C23 C24 1.369(4) .
C23 C28 1.391(4) .
C23 N1 1.419(4) .
C24 C25 1.381(4) .
C24 H24 0.9300 .
C25 C26 1.386(4) .
C25 H25 0.9300 .
C26 C27 1.373(5) .
C26 C26 1.497(6) 2_577
C27 C28 1.380(5) .
C27 H27 0.9300 .
C28 H28 0.9300 .
C29 O2 1.221(5) .
C29 O1 1.263(4) .
C29 C30 1.512(5) .
C30 C31 1.372(5) .
C30 C35 1.374(5) .
C31 C32 1.383(5) .
C31 H31 0.9300 .
C32 C33 1.359(5) .
C32 H32 0.9300 .
C33 C34 1.381(5) .
C33 S1 1.772(3) .
C34 C35 1.390(5) .
C34 H34 0.9300 .
C35 H35 0.9300 .
C36 C41 1.354(5) .
C36 C37 1.362(6) .
C36 S1 1.774(4) .
C37 C38 1.428(6) .
C37 H37 0.9300 .
C38 C39 1.370(6) .
C38 H38 0.9300 .
C39 C40 1.336(6) .
C39 C42 1.559(6) .
C40 C41 1.376(6) .
C40 H40 0.9300 .
C41 H41 0.9300 .
C42 O5 1.203(5) .
C42 O6 1.219(5) .
C42 Zn1 2.586(5) 2_665
O1 Zn1 1.919(2) .
O3 S1 1.434(3) .
O4 S1 1.431(3) .
O5 Zn1 2.040(3) 2_665
N2 Zn1 2.041(3) .
N3 Zn1 2.053(3) 1_465
Zn1 O5 2.040(3) 2_665
Zn1 N3 2.053(3) 1_645
Zn1 C42 2.586(5) 2_665

loop_
_platon_squeeze_void_nr
_platon_squeeze_void_average_x
_platon_squeeze_void_average_y
_platon_squeeze_void_average_z
_platon_squeeze_void_volume
_platon_squeeze_void_count_electrons
_platon_squeeze_void_content
1 0.035 0.494 1.000 762 43 ' '
